data_7212508
loop_
_publ_author_name
'Podsiad\/lo, Marcin'
'Jak\'obek, Katarzyna'
'Katrusiak, Andrzej'

_publ_section_title
;
 Density, freezing and molecular aggregation in pyridazine, pyridine and
 benzene
;
_journal_issue 9
_journal_name_full CrystEngComm
_journal_page_first 2561
_journal_paper_doi 10.1039/c001153c
_journal_volume 12
_journal_year 2010
_chemical_formula_moiety '3(C5 H5 N), C H4 O'
_chemical_formula_sum 'C16 H19 N3 O'
_chemical_formula_weight 269.34
_chemical_name_common 'pyridine:methanol 3:1 cocrystal'
_chemical_name_systematic
;
pyridine:methanol 3:1 cocrystal
;
_space_group_IT_number 7
_symmetry_cell_setting monoclinic
_symmetry_space_group_name_Hall 'P -2yc'
_symmetry_space_group_name_H-M 'P 1 c 1'
_atom_sites_solution_hydrogens geom
_atom_sites_solution_primary direct
_atom_sites_solution_secondary difmap
_audit_creation_method SHELXL-97
_cell_angle_alpha 90.00
_cell_angle_beta 90.40(3)
_cell_angle_gamma 90.00
_cell_formula_units_Z 2
_cell_length_a 6.7710(14)
_cell_length_b 5.5910(11)
_cell_length_c 18.100(4)
_cell_measurement_reflns_used 4755
_cell_measurement_temperature 295(2)
_cell_measurement_theta_max 24.96
_cell_measurement_theta_min 3.01
_cell_volume 685.2(2)
_computing_cell_refinement 'CrysAlisRED (Oxford Diffraction, 2004)'
_computing_data_collection 'CrysAlisCCD (Oxford Diffraction, 2004)'
_computing_data_reduction 'CrysAlisRED (Oxford Diffraction, 2004); REDSHABS (Katrusiak, A. 2003)'
_computing_molecular_graphics 'SHELXTL (Sheldrick, 1990)'
_computing_publication_material 'SHELXL--97 (Sheldrick, 1997)'
_computing_structure_refinement 'SHELXL--97 (Sheldrick, 1997)'
_computing_structure_solution 'SHELXS--97 (Sheldrick, 1997)'
_diffrn_ambient_environment 'diamond-anvil cell'
_diffrn_ambient_pressure 1800000
_diffrn_ambient_temperature 295(2)
_diffrn_measured_fraction_theta_full 0.395
_diffrn_measured_fraction_theta_max 0.395
_diffrn_measurement_device_type 'KM-4 CCD'
_diffrn_measurement_method '\f- and \w-scans'
_diffrn_radiation_monochromator graphite
_diffrn_radiation_source 'fine-focus sealed tube'
_diffrn_radiation_type MoK\a
_diffrn_radiation_wavelength 0.71073
_diffrn_reflns_av_R_equivalents 0.2065
_diffrn_reflns_av_sigmaI/netI 0.1638
_diffrn_reflns_limit_h_max 8
_diffrn_reflns_limit_h_min -8
_diffrn_reflns_limit_k_max 6
_diffrn_reflns_limit_k_min -6
_diffrn_reflns_limit_l_max 7
_diffrn_reflns_limit_l_min -7
_diffrn_reflns_number 4755
_diffrn_reflns_theta_full 24.96
_diffrn_reflns_theta_max 24.96
_diffrn_reflns_theta_min 3.01
_diffrn_standards_decay_% 0
_diffrn_standards_interval_count 0
_diffrn_standards_number 0
_exptl_absorpt_coefficient_mu 0.084
_exptl_absorpt_correction_T_max 0.84
_exptl_absorpt_correction_T_min 0.28
_exptl_absorpt_correction_type numerical
_exptl_absorpt_process_details
;
Correction for absorption of the diamond-anvil cell and the sample
were made using program REDSHABS (Katrusiak, A. (2003) REDSHABS. Adam
Mickiewicz University Pozna\'n; Katrusiak, A. (2004) Z. Kristallogr.
219, 461-467).
;
_exptl_crystal_colour colourless
_exptl_crystal_density_diffrn 1.305
_exptl_crystal_density_method 'not measured'
_exptl_crystal_description cylinder
_exptl_crystal_F_000 288
_exptl_crystal_size_max 0.40
_exptl_crystal_size_mid 0.40
_exptl_crystal_size_min 0.25
_refine_diff_density_max 0.397
_refine_diff_density_min -0.341
_refine_diff_density_rms 0.091
_refine_ls_abs_structure_details 'Flack H D (1983), Acta Cryst. A39, 876-881'
_refine_ls_abs_structure_Flack 0(10)
_refine_ls_extinction_method none
_refine_ls_goodness_of_fit_ref 2.301
_refine_ls_hydrogen_treatment constr
_refine_ls_matrix_type full
_refine_ls_number_parameters 27
_refine_ls_number_reflns 907
_refine_ls_number_restraints 2
_refine_ls_restrained_S_all 2.299
_refine_ls_R_factor_all 0.3587
_refine_ls_R_factor_gt 0.3001
_refine_ls_shift/su_max 0.000
_refine_ls_shift/su_mean 0.000
_refine_ls_structure_factor_coef Fsqd
_refine_ls_weighting_details 'calc w=1/[\s^2^(Fo^2^)+(0.0300P)^2^+0.0000P] where P=(Fo^2^+2Fc^2^)/3'
_refine_ls_weighting_scheme calc
_refine_ls_wR_factor_gt 0.2850
_refine_ls_wR_factor_ref 0.3070
_reflns_number_gt 585
_reflns_number_total 907
_reflns_threshold_expression >2sigma(I)
_cod_data_source_file c001153c.txt
_cod_data_source_block pirmet_1.80GPa
_cod_original_sg_symbol_H-M 'P c'
_cod_database_code 7212508

loop_
_symmetry_equiv_pos_as_xyz
'x, y, z'
'x, -y, z+1/2'

loop_
_atom_site_label
_atom_site_type_symbol
_atom_site_fract_x
_atom_site_fract_y
_atom_site_fract_z
_atom_site_U_iso_or_equiv
_atom_site_adp_type
_atom_site_occupancy
_atom_site_symmetry_multiplicity
_atom_site_calc_flag
_atom_site_refinement_flags
N1 N -0.3160(17) 1.011(3) 1.6577(19) 0.0485(16) Uiso 1 1 d G
C2 C -0.3802(16) 1.200(2) 1.6199(19) 0.0485(16) Uiso 1 1 d G
H2 H -0.4286 1.3319 1.6453 0.058 Uiso 1 1 calc R
C3 C -0.377(2) 1.205(2) 1.541(2) 0.0485(16) Uiso 1 1 d G
H3 H -0.4229 1.3410 1.5171 0.058 Uiso 1 1 calc R
C4 C -0.309(2) 1.022(3) 1.501(2) 0.0485(16) Uiso 1 1 d G
H4 H -0.3070 1.0264 1.4494 0.058 Uiso 1 1 calc R
C5 C -0.245(2) 0.833(2) 1.539(2) 0.0485(16) Uiso 1 1 d G
H5 H -0.1963 0.7011 1.5131 0.058 Uiso 1 1 calc R
C6 C -0.2483(18) 0.828(2) 1.617(2) 0.0485(16) Uiso 1 1 d G
H6 H -0.2019 0.6921 1.6414 0.058 Uiso 1 1 calc R
N11 N -0.8582(14) 0.418(3) 1.6460(14) 0.0485(16) Uiso 1 1 d G
C12 C -0.753(2) 0.697(2) 1.5564(15) 0.0485(16) Uiso 1 1 d G
H12 H -0.6977 0.8464 1.5472 0.058 Uiso 1 1 calc R
C13 C -0.7807(18) 0.627(2) 1.6305(14) 0.0485(16) Uiso 1 1 d G
H13 H -0.7437 0.7300 1.6686 0.058 Uiso 1 1 calc R
C14 C -0.803(2) 0.558(3) 1.4978(15) 0.0485(16) Uiso 1 1 d G
H14 H -0.7834 0.6079 1.4494 0.058 Uiso 1 1 calc R
C15 C -0.9082(14) 0.279(2) 1.5874(15) 0.0485(16) Uiso 1 1 d G
H15 H -0.9635 0.1300 1.5965 0.058 Uiso 1 1 calc R
C16 C -0.881(2) 0.349(2) 1.5133(15) 0.0485(16) Uiso 1 1 d G
H16 H -0.9176 0.2464 1.4752 0.058 Uiso 1 1 calc R
N21 N -0.215(2) 1.692(2) 1.367(2) 0.0485(16) Uiso 1 1 d G
C22 C -0.206(3) 1.3346(19) 1.308(3) 0.0485(16) Uiso 1 1 d G
H22 H -0.1340 1.2124 1.2856 0.058 Uiso 1 1 calc R
C23 C -0.398(3) 1.3222(15) 1.310(2) 0.0485(16) Uiso 1 1 d G
H23 H -0.4639 1.1912 1.2903 0.058 Uiso 1 1 calc R
C24 C -0.499(2) 1.4948(13) 1.342(3) 0.0485(16) Uiso 1 1 d G
H24 H -0.6362 1.4858 1.3436 0.058 Uiso 1 1 calc R
C25 C -0.407(2) 1.6797(17) 1.370(3) 0.0485(16) Uiso 1 1 d G
H25 H -0.4790 1.8019 1.3923 0.058 Uiso 1 1 calc R
C26 C -0.114(2) 1.519(2) 1.336(3) 0.0485(16) Uiso 1 1 d G
H26 H 0.0232 1.5284 1.3342 0.058 Uiso 1 1 calc R
O31 O -0.790(3) 1.009(2) 1.345(3) 0.049(4) Uiso 1 1 d G
H31 H -0.8530 0.9000 1.3635 0.058 Uiso 1 1 calc R
C32 C -0.796(4) 0.984(4) 1.260(4) 0.049(4) Uiso 1 1 d .
H321 H -0.8605 0.8365 1.2472 0.063 Uiso 1 1 calc R
H322 H -0.6637 0.9827 1.2415 0.063 Uiso 1 1 calc R
H323 H -0.8675 1.1156 1.2393 0.063 Uiso 1 1 calc R

loop_
_atom_type_symbol
_atom_type_description
_atom_type_scat_dispersion_real
_atom_type_scat_dispersion_imag
_atom_type_scat_source
C C 0.0033 0.0016 'International Tables Vol C Tables 4.2.6.8 and 6.1.1.4'
H H 0.0000 0.0000 'International Tables Vol C Tables 4.2.6.8 and 6.1.1.4'
N N 0.0061 0.0033 'International Tables Vol C Tables 4.2.6.8 and 6.1.1.4'
O O 0.0106 0.0060 'International Tables Vol C Tables 4.2.6.8 and 6.1.1.4'

loop_
_geom_angle_atom_site_label_1
_geom_angle_atom_site_label_2
_geom_angle_atom_site_label_3
_geom_angle
C2 N1 C6 115.8
N1 C2 C3 121.6
C4 C3 C2 122.6
C5 C4 C3 115.8
C4 C5 C6 121.6
N1 C6 C5 122.6
C13 N11 C15 116.2
C14 C12 C13 123.4
N11 C13 C12 120.4
C16 C14 C12 116.2
N11 C15 C16 123.4
C14 C16 C15 120.4
C25 N21 C26 120.0
C23 C22 C26 119.8
C22 C23 C24 120.0
C25 C24 C23 120.2
N21 C25 C24 119.8
C22 C26 N21 120.2

loop_
_geom_bond_atom_site_label_1
_geom_bond_atom_site_label_2
_geom_bond_distance
N1 C2 1.330(8)
N1 C6 1.345(8)
C2 C3 1.422(8)
C3 C4 1.345(8)
C4 C5 1.330(8)
C5 C6 1.422(8)
N11 C13 1.312(8)
N11 C15 1.356(8)
C12 C14 1.356(8)
C12 C13 1.411(8)
C14 C16 1.312(8)
C15 C16 1.410(8)
N21 C25 1.308(5)
N21 C26 1.312(5)
C22 C23 1.308(5)
C22 C26 1.310(5)
C23 C24 1.312(5)
C24 C25 1.310(5)
O31 C32 1.53(7)
